data_2017237
loop_
_publ_author_name
'Lennartson, Anders'
'H\%akansson, Mikael'

_publ_section_title
;<i>catena</i>-Poly[[bis(acetylacetonato-\k^2^<i>O</i>,<i>O</i>')cobalt(II)]-\m-1,3-di-4-pyridylpropane-\k^2^<i>N</i>:<i>N</i>']:
 a one-dimensional coordination polymer capable of forming clathrates with
 prochiral aldehydes
;
_journal_coeditor_code GA3125
_journal_issue 8
_journal_name_full 'Acta Crystallographica Section C'
_journal_page_first m325
_journal_page_last m327
_journal_paper_doi 10.1107/S0108270109027589
_journal_volume 65
_journal_year 2009
_chemical_formula_iupac '[Co (C5 H7 O2)2 (C13 H14 N2)]'
_chemical_formula_moiety 'C23 H28 Co N2 O4'
_chemical_formula_sum 'C23 H28 Co N2 O4'
_chemical_formula_weight 455.40
_chemical_name_systematic
;
<i>catena</i>-Poly[[bis(acetylacetonato-\k^2^<i>O</i>,<i>O</i>')cobalt(II)]-
\m-1,3-di-4-pyridylpropane-\k^2^<i>N</i>:<i>N</i>']
;
_space_group_IT_number 15
_symmetry_cell_setting monoclinic
_symmetry_space_group_name_Hall '-C 2yc'
_symmetry_space_group_name_H-M 'C 1 2/c 1'
_atom_sites_solution_hydrogens geom
_atom_sites_solution_primary direct
_atom_sites_solution_secondary difmap
_cell_angle_alpha 90.00
_cell_angle_beta 112.397(9)
_cell_angle_gamma 90.00
_cell_formula_units_Z 4
_cell_length_a 14.902(4)
_cell_length_b 8.969(2)
_cell_length_c 18.434(5)
_cell_measurement_reflns_used 6897
_cell_measurement_temperature 295(2)
_cell_measurement_theta_max 24.99
_cell_measurement_theta_min 2.72
_cell_volume 2278.0(10)
_computing_cell_refinement 'CrystalClear (Rigaku, 2000)'
_computing_data_collection 'CrystalClear (Rigaku, 2000)'
_computing_data_reduction 'CrystalClear (Rigaku, 2000)'
_computing_molecular_graphics
;
ORTEP-3 (Farrugia, 1997) and PLUTON (Spek, 2009)
;
_computing_publication_material 'SHELXL97 (Sheldrick, 2008)'
_computing_structure_refinement 'SHELXL97 (Sheldrick, 2008)'
_computing_structure_solution 'SIR92 (Altomare <i>et al.</i>,  1993)'
_diffrn_ambient_temperature 295(2)
_diffrn_detector_area_resol_mean 105
_diffrn_measured_fraction_theta_full 0.980
_diffrn_measured_fraction_theta_max 0.980
_diffrn_measurement_device_type 'Rigaku R-AXIS IIC image-plate'
_diffrn_measurement_method \f
_diffrn_radiation_monochromator graphite
_diffrn_radiation_type MoK\a
_diffrn_radiation_wavelength 0.71073
_diffrn_reflns_av_R_equivalents 0.0301
_diffrn_reflns_av_sigmaI/netI 0.0230
_diffrn_reflns_limit_h_max 17
_diffrn_reflns_limit_h_min -17
_diffrn_reflns_limit_k_max 10
_diffrn_reflns_limit_k_min -9
_diffrn_reflns_limit_l_max 21
_diffrn_reflns_limit_l_min -21
_diffrn_reflns_number 6897
_diffrn_reflns_theta_full 24.99
_diffrn_reflns_theta_max 24.99
_diffrn_reflns_theta_min 2.72
_diffrn_standards_decay_% 0
_diffrn_standards_interval_count 0
_diffrn_standards_interval_time 0
_diffrn_standards_number 0
_exptl_absorpt_coefficient_mu 0.783
_exptl_absorpt_correction_T_max 0.926
_exptl_absorpt_correction_T_min 0.669
_exptl_absorpt_correction_type multi-scan
_exptl_absorpt_process_details '(CrystalClear; Rigaku, 2000)'
_exptl_crystal_colour 'light red'
_exptl_crystal_density_diffrn 1.328
_exptl_crystal_density_method 'not measured'
_exptl_crystal_description irregular
_exptl_crystal_F_000 956
_exptl_crystal_size_max 0.4
_exptl_crystal_size_mid 0.2
_exptl_crystal_size_min 0.1
_refine_diff_density_max 0.215
_refine_diff_density_min -0.250
_refine_ls_extinction_method none
_refine_ls_goodness_of_fit_ref 0.976
_refine_ls_hydrogen_treatment constr
_refine_ls_matrix_type full
_refine_ls_number_parameters 140
_refine_ls_number_reflns 1970
_refine_ls_number_restraints 0
_refine_ls_restrained_S_all 0.976
_refine_ls_R_factor_all 0.0425
_refine_ls_R_factor_gt 0.0371
_refine_ls_shift/su_max 0.014
_refine_ls_shift/su_mean 0.000
_refine_ls_structure_factor_coef Fsqd
_refine_ls_weighting_details 'calc w = 1/[\s^2^(Fo^2^)+(0.0932P)^2^+0.5514P] where P=(Fo^2^+2Fc^2^)/3'
_refine_ls_weighting_scheme calc
_refine_ls_wR_factor_gt 0.1129
_refine_ls_wR_factor_ref 0.1177
_reflns_number_gt 1786
_reflns_number_total 1970
_reflns_threshold_expression I>2\s(I)
_cod_data_source_file ga3125.cif
_cod_data_source_block I
_cod_original_cell_volume 2277.9(11)
_cod_original_sg_symbol_H-M 'C 2/c'
_cod_database_code 2017237
_cod_database_fobs_code 2017237

loop_
_symmetry_equiv_pos_as_xyz
'x, y, z'
'-x, y, -z+1/2'
'x+1/2, y+1/2, z'
'-x+1/2, y+1/2, -z+1/2'
'-x, -y, -z'
'x, -y, z-1/2'
'-x+1/2, -y+1/2, -z'
'x+1/2, -y+1/2, z-1/2'

loop_
_atom_site_type_symbol
_atom_site_label
_atom_site_fract_x
_atom_site_fract_y
_atom_site_fract_z
_atom_site_U_iso_or_equiv
_atom_site_adp_type
_atom_site_calc_flag
_atom_site_refinement_flags
_atom_site_occupancy
_atom_site_disorder_assembly
_atom_site_disorder_group
Co Co1 1.0000 0.5000 0.5000 0.0542(2) Uani d S 1 . .
O O1 1.05915(11) 0.57279(16) 0.42244(9) 0.0602(4) Uani d . 1 . .
O O2 1.03432(11) 0.70182(16) 0.55771(9) 0.0602(4) Uani d . 1 . .
N N1 0.85669(12) 0.5909(2) 0.42004(11) 0.0605(5) Uani d . 1 . .
C C1 1.1338(2) 0.7269(3) 0.35847(15) 0.0767(7) Uani d . 1 . .
H H1A 1.1639 0.6386 0.3488 0.115 Uiso calc R 1 . .
H H1B 1.1800 0.8070 0.3731 0.115 Uiso calc R 1 . .
H H1C 1.0795 0.7536 0.3118 0.115 Uiso calc R 1 . .
C C2 1.09900(13) 0.6977(2) 0.42406(12) 0.0522(5) Uani d . 1 . .
C C3 1.11304(16) 0.8071(2) 0.48057(13) 0.0602(5) Uani d . 1 . .
H H3 1.1475 0.8911 0.4766 0.072 Uiso calc R 1 . .
C C4 1.08130(13) 0.8051(2) 0.54260(12) 0.0508(5) Uani d . 1 . .
C C5 1.1025(2) 0.9398(3) 0.59583(15) 0.0698(6) Uani d . 1 . .
H H5A 1.0425 0.9817 0.5944 0.105 Uiso calc R 1 . .
H H5B 1.1368 1.0128 0.5783 0.105 Uiso calc R 1 . .
H H5C 1.1414 0.9103 0.6485 0.105 Uiso calc R 1 . .
C C6 0.84230(17) 0.6495(3) 0.34991(13) 0.0697(6) Uani d . 1 . .
H H6 0.8919 0.6417 0.3312 0.084 Uiso calc R 1 . .
C C7 0.75795(17) 0.7208(3) 0.30386(14) 0.0711(6) Uani d . 1 . .
H H7 0.7522 0.7604 0.2557 0.085 Uiso calc R 1 . .
C C8 0.68168(15) 0.7340(2) 0.32870(13) 0.0584(5) Uani d . 1 . .
C C9 0.69650(17) 0.6708(3) 0.40065(16) 0.0724(6) Uani d . 1 . .
H H9 0.6473 0.6743 0.4200 0.087 Uiso calc R 1 . .
C C10 0.78293(17) 0.6030(3) 0.44390(16) 0.0725(6) Uani d . 1 . .
H H10 0.7905 0.5633 0.4925 0.087 Uiso calc R 1 . .
C C11 0.59061(17) 0.8163(3) 0.28293(15) 0.0672(6) Uani d . 1 . .
H H11A 0.5996 0.8671 0.2397 0.081 Uiso calc R 1 . .
H H11B 0.5803 0.8920 0.3165 0.081 Uiso calc R 1 . .
C C12 0.5000 0.7208(3) 0.2500 0.0590(7) Uani d S 1 . .
H H12 0.4958 0.6573 0.2912 0.071 Uiso calc PR 1 . .

loop_
_atom_site_aniso_label
_atom_site_aniso_U_11
_atom_site_aniso_U_22
_atom_site_aniso_U_33
_atom_site_aniso_U_12
_atom_site_aniso_U_13
_atom_site_aniso_U_23
Co1 0.0550(3) 0.0477(3) 0.0693(3) -0.01422(14) 0.0342(2) -0.00772(15)
O1 0.0635(8) 0.0563(9) 0.0710(9) -0.0157(7) 0.0372(7) -0.0090(7)
O2 0.0680(9) 0.0517(8) 0.0716(9) -0.0137(7) 0.0386(7) -0.0081(7)
N1 0.0547(9) 0.0555(10) 0.0756(12) -0.0116(8) 0.0298(8) -0.0103(8)
C1 0.0893(17) 0.0809(16) 0.0711(15) -0.0204(14) 0.0432(14) -0.0010(12)
C2 0.0448(9) 0.0557(11) 0.0566(11) -0.0042(8) 0.0200(8) 0.0051(8)
C3 0.0647(12) 0.0493(11) 0.0712(13) -0.0181(9) 0.0309(10) -0.0009(9)
C4 0.0476(10) 0.0435(10) 0.0587(11) -0.0033(8) 0.0172(8) 0.0011(8)
C5 0.0837(15) 0.0518(12) 0.0747(14) -0.0125(11) 0.0312(12) -0.0084(10)
C6 0.0592(12) 0.0950(18) 0.0593(12) -0.0068(12) 0.0275(10) -0.0158(11)
C7 0.0657(13) 0.0961(18) 0.0539(12) -0.0107(12) 0.0255(11) -0.0086(11)
C8 0.0583(11) 0.0506(11) 0.0659(12) -0.0151(9) 0.0232(10) -0.0094(9)
C9 0.0601(12) 0.0778(15) 0.0900(16) -0.0024(11) 0.0409(12) 0.0144(13)
C10 0.0620(12) 0.0767(15) 0.0892(16) -0.0016(11) 0.0405(12) 0.0198(13)
C11 0.0699(14) 0.0571(12) 0.0758(14) -0.0076(10) 0.0289(11) -0.0011(10)
C12 0.0547(15) 0.0577(16) 0.0688(18) 0.000 0.0285(14) 0.000

loop_
_atom_type_symbol
_atom_type_description
_atom_type_scat_dispersion_real
_atom_type_scat_dispersion_imag
_atom_type_scat_source
C C 0.0033 0.0016 'International Tables Vol C Tables 4.2.6.8 and 6.1.1.4'
H H 0.0000 0.0000 'International Tables Vol C Tables 4.2.6.8 and 6.1.1.4'
Co Co 0.3494 0.9721 'International Tables Vol C Tables 4.2.6.8 and 6.1.1.4'
N N 0.0061 0.0033 'International Tables Vol C Tables 4.2.6.8 and 6.1.1.4'
O O 0.0106 0.0060 'International Tables Vol C Tables 4.2.6.8 and 6.1.1.4'

loop_
_geom_angle_atom_site_label_1
_geom_angle_atom_site_label_2
_geom_angle_atom_site_label_3
_geom_angle_site_symmetry_1
_geom_angle_site_symmetry_3
_geom_angle
_geom_angle_publ_flag
C2 C1 H1A . . 109.5 ?
C2 C1 H1B . . 109.5 ?
H1A C1 H1B . . 109.5 ?
C2 C1 H1C . . 109.5 ?
H1A C1 H1C . . 109.5 ?
H1B C1 H1C . . 109.5 ?
O1 C2 C3 . . 125.45(18) ?
O1 C2 C1 . . 115.92(19) ?
C3 C2 C1 . . 118.63(19) ?
C2 C3 C4 . . 127.28(18) ?
C2 C3 H3 . . 116.4 ?
C4 C3 H3 . . 116.4 ?
O2 C4 C3 . . 125.70(19) ?
O2 C4 C5 . . 116.23(19) ?
C3 C4 C5 . . 118.06(18) ?
C4 C5 H5A . . 109.5 ?
C4 C5 H5B . . 109.5 ?
H5A C5 H5B . . 109.5 ?
C4 C5 H5C . . 109.5 ?
H5A C5 H5C . . 109.5 ?
H5B C5 H5C . . 109.5 ?
N1 C6 C7 . . 123.5(2) ?
N1 C6 H6 . . 118.2 ?
C7 C6 H6 . . 118.2 ?
C6 C7 C8 . . 120.5(2) ?
C6 C7 H7 . . 119.7 ?
C8 C7 H7 . . 119.7 ?
C9 C8 C7 . . 115.6(2) ?
C9 C8 C11 . . 121.6(2) ?
C7 C8 C11 . . 122.7(2) ?
C10 C9 C8 . . 120.8(2) ?
C10 C9 H9 . . 119.6 ?
C8 C9 H9 . . 119.6 ?
N1 C10 C9 . . 123.6(2) ?
N1 C10 H10 . . 118.2 ?
C9 C10 H10 . . 118.2 ?
C8 C11 C12 . . 115.22(19) ?
C8 C11 H11A . . 108.5 ?
C12 C11 H11A . . 108.5 ?
C8 C11 H11B . . 108.5 ?
C12 C11 H11B . . 108.5 ?
H11A C11 H11B . . 107.5 ?
C11 C12 C11 . 2_655 111.3(3) ?
C11 C12 H12 . . 109.4 ?
O1 Co1 O1 . 5_766 180.0 ?
O1 Co1 O2 . 5_766 90.44(6) y
O1 Co1 O2 . . 89.56(6) y
O2 Co1 O2 5_766 . 180.00(4) ?
O1 Co1 N1 . 5_766 91.11(7) y
O2 Co1 N1 . 5_766 89.60(6) y
O1 Co1 N1 . . 88.89(7) y
O2 Co1 N1 . . 90.40(6) y
N1 Co1 N1 5_766 . 180.0 ?
C6 N1 C10 . . 116.0(2) ?
C6 N1 Co1 . . 122.87(15) ?
C10 N1 Co1 . . 120.80(16) ?
C2 O1 Co1 . . 126.08(13) ?
C4 O2 Co1 . . 125.67(14) ?

loop_
_geom_bond_atom_site_label_1
_geom_bond_atom_site_label_2
_geom_bond_site_symmetry_2
_geom_bond_distance
_geom_bond_publ_flag
C1 C2 . 1.509(3) ?
C1 H1A . 0.9600 ?
C1 H1B . 0.9600 ?
C1 H1C . 0.9600 ?
C2 O1 . 1.263(2) ?
C2 C3 . 1.388(3) ?
C3 C4 . 1.394(3) ?
C3 H3 . 0.9300 ?
C4 O2 . 1.255(2) ?
C4 C5 . 1.511(3) ?
C5 H5A . 0.9600 ?
C5 H5B . 0.9600 ?
C5 H5C . 0.9600 ?
C6 N1 . 1.335(3) ?
C6 C7 . 1.377(4) ?
C6 H6 . 0.9300 ?
C7 C8 . 1.383(3) ?
C7 H7 . 0.9300 ?
C8 C9 . 1.380(3) ?
C8 C11 . 1.492(3) ?
C9 C10 . 1.372(3) ?
C9 H9 . 0.9300 ?
C10 N1 . 1.335(3) ?
C10 H10 . 0.9300 ?
C11 C12 . 1.517(3) ?
C11 H11A . 0.9700 ?
C11 H11B . 0.9700 ?
C12 H12 . 0.9700 ?
Co1 O1 . 2.0512(15) y
Co1 O2 . 2.0629(14) y
Co1 N1 . 2.2357(19) y

loop_
_geom_hbond_atom_site_label_D
_geom_hbond_atom_site_label_H
_geom_hbond_atom_site_label_A
_geom_hbond_site_symmetry_D
_geom_hbond_site_symmetry_H
_geom_hbond_site_symmetry_A
_geom_hbond_distance_DH
_geom_hbond_distance_HA
_geom_hbond_distance_DA
_geom_hbond_angle_DHA
C11 H11B O1 3_545 3_545 . 0.97 2.64 3.612(3) 172.8
